data_1559140
loop_
_publ_author_name
'Karimata, Ayumu'
'Patil, Pradnya H.'
'Fayzullin, Robert R.'
'Khaskin, Eugene'
'Lapointe, S\'ebastien'
'Khusnutdinova, Julia R.'

_publ_section_title
;
 Triboluminescence of a new family of CuI-NHC complexes in crystalline
 solid and in amorphous polymer films
;
_journal_name_full 'Chemical Science'
_journal_paper_doi 10.1039/D0SC04442C
_journal_year 2020
_chemical_absolute_configuration ad
_chemical_formula_moiety 'C43 H50 Cu N6 1+, C F3 O3 S 1-'
_chemical_formula_sum 'C44 H50 Cu F3 N6 O3 S'
_chemical_formula_weight 863.50
_space_group_crystal_system orthorhombic
_space_group_IT_number 29
_space_group_name_Hall 'P 2c -2ac'
_space_group_name_H-M_alt 'P c a 21'
_atom_sites_solution_hydrogens geom
_audit_creation_method SHELXL-2018/3
_audit_update_record
;
2020-06-13 deposited with the CCDC.	2020-09-21 downloaded from the CCDC.
;
_cell_angle_alpha 90
_cell_angle_beta 90
_cell_angle_gamma 90
_cell_formula_units_Z 4
_cell_length_a 20.1211(2)
_cell_length_b 13.39232(18)
_cell_length_c 15.13962(18)
_cell_measurement_reflns_used 23932
_cell_measurement_temperature 95(2)
_cell_measurement_theta_max 74.4940
_cell_measurement_theta_min 3.9660
_cell_volume 4079.65(8)
_computing_cell_refinement 'CrysAlisPro 1.171.40.79a (Rigaku OD, 2020)'
_computing_data_collection 'CrysAlisPro 1.171.40.79a (Rigaku OD, 2020)'
_computing_data_reduction 'CrysAlisPro 1.171.40.79a (Rigaku OD, 2020)'
_computing_molecular_graphics
;
WinGX (Farrugia, 2012); ORTEP-3 (Farrugia, 2012);
PLATON (Spek, 2009); Olex2 (Dolomanov et al., 2009)
;
_computing_publication_material
;
WinGX (Farrugia, 2012); PLATON (Spek, 2009);
Olex2 (Dolomanov et al., 2009); enCIFer (Allen, 2004)
;
_computing_structure_refinement 'SHELXL-2018/3 (Sheldrick, 2015)'
_computing_structure_solution 'SHELXT-2018/2 (Sheldrick, 2015)'
_diffrn_ambient_temperature 95(2)
_diffrn_measured_fraction_theta_full 0.999
_diffrn_measured_fraction_theta_max 0.998
_diffrn_measurement_device_type 'Rigaku XtaLAB Pro: Kappa dual offset/far'
_diffrn_measurement_method '\w scans'
_diffrn_radiation_probe x-ray
_diffrn_radiation_type CuK\a
_diffrn_radiation_wavelength 1.54184
_diffrn_reflns_av_R_equivalents 0.0383
_diffrn_reflns_av_unetI/netI 0.0380
_diffrn_reflns_Laue_measured_fraction_full 0.999
_diffrn_reflns_Laue_measured_fraction_max 0.998
_diffrn_reflns_limit_h_max 25
_diffrn_reflns_limit_h_min -24
_diffrn_reflns_limit_k_max 16
_diffrn_reflns_limit_k_min -16
_diffrn_reflns_limit_l_max 18
_diffrn_reflns_limit_l_min -18
_diffrn_reflns_number 29635
_diffrn_reflns_point_group_measured_fraction_full 0.983
_diffrn_reflns_point_group_measured_fraction_max 0.973
_diffrn_reflns_theta_full 67.684
_diffrn_reflns_theta_max 74.769
_diffrn_reflns_theta_min 3.965
_diffrn_source 'microfocus sealed X-ray tube'
_exptl_absorpt_coefficient_mu 1.752
_exptl_absorpt_correction_T_max 1.000
_exptl_absorpt_correction_T_min 0.865
_exptl_absorpt_correction_type gaussian
_exptl_absorpt_process_details
;
CrysAlisPro 1.171.40.79a (Rigaku Oxford Diffraction, 2020).
Numerical absorption correction based on gaussian integration over
a multifaceted crystal model. Empirical absorption correction using
spherical harmonics, frame scaling and detector area scaling,
implemented in SCALE3 ABSPACK scaling algorithm.
;
_exptl_crystal_colour yellow
_exptl_crystal_density_diffrn 1.406
_exptl_crystal_description plank
_exptl_crystal_F_000 1808
_exptl_crystal_recrystallization_method 'vapor diffusion in a DCM-benzene system at r.t.'
_exptl_crystal_size_max 0.078
_exptl_crystal_size_mid 0.062
_exptl_crystal_size_min 0.025
_refine_diff_density_max 1.131
_refine_diff_density_min -0.394
_refine_diff_density_rms 0.052
_refine_ls_abs_structure_details
;
 Refined as an inversion twin.
;
_refine_ls_abs_structure_Flack 0.16(2)
_refine_ls_extinction_method none
_refine_ls_goodness_of_fit_ref 1.039
_refine_ls_hydrogen_treatment constr
_refine_ls_matrix_type full
_refine_ls_number_parameters 603
_refine_ls_number_reflns 8154
_refine_ls_number_restraints 354
_refine_ls_restrained_S_all 1.030
_refine_ls_R_factor_all 0.0382
_refine_ls_R_factor_gt 0.0371
_refine_ls_shift/su_max 0.000
_refine_ls_shift/su_mean 0.000
_refine_ls_structure_factor_coef Fsqd
_refine_ls_weighting_details 'w=1/[\s^2^(Fo^2^)+(0.0707P)^2^+0.9109P] where P=(Fo^2^+2Fc^2^)/3'
_refine_ls_weighting_scheme calc
_refine_ls_wR_factor_gt 0.1018
_refine_ls_wR_factor_ref 0.1029
_reflns_Friedel_coverage 0.874
_reflns_Friedel_fraction_full 0.965
_reflns_Friedel_fraction_max 0.946
_reflns_number_gt 7899
_reflns_number_total 8154
_reflns_threshold_expression 'I > 2\s(I)'
_cod_data_source_file d0sc04442c7.cif
_cod_data_source_block jk827
_cod_original_cell_volume 4079.64(9)
_cod_database_code 1559140
_shelx_shelxl_version_number 2018/3
_shelx_space_group_comment
;
The symmetry employed for this shelxl refinement is uniquely defined
by the following loop, which should always be used as a source of
symmetry information in preference to the above space-group names.
They are only intended as comments.
;
_shelx_estimated_absorpt_t_min 0.875
_shelx_estimated_absorpt_t_max 0.958

loop_
_space_group_symop_operation_xyz
'x, y, z'
'-x, -y, z+1/2'
'x+1/2, -y, z'
'-x+1/2, y, z+1/2'

loop_
_atom_site_label
_atom_site_type_symbol
_atom_site_fract_x
_atom_site_fract_y
_atom_site_fract_z
_atom_site_U_iso_or_equiv
_atom_site_adp_type
_atom_site_occupancy
_atom_site_site_symmetry_order
_atom_site_calc_flag
_atom_site_refinement_flags_posn
_atom_site_refinement_flags_adp
_atom_site_refinement_flags_occupancy
_atom_site_disorder_assembly
_atom_site_disorder_group
Cu1 Cu 0.45228(2) 0.77304(3) 0.69091(3) 0.02875(13) Uani 1 1 d . . . . .
N1 N 0.53398(11) 0.67563(17) 0.70401(16) 0.0230(5) Uani 1 1 d . . . . .
N2 N 0.51962(13) 0.83393(18) 0.59340(17) 0.0270(5) Uani 1 1 d . . . . .
N3 N 0.51128(13) 0.8659(2) 0.78088(17) 0.0288(5) Uani 1 1 d . . . . .
N4 N 0.50877(12) 0.60865(19) 0.49035(16) 0.0246(5) Uani 1 1 d . . . . .
N5 N 0.31917(12) 0.68281(19) 0.70499(18) 0.0281(5) Uani 1 1 d . . . . .
N6 N 0.31697(12) 0.82542(19) 0.63737(19) 0.0299(5) Uani 1 1 d . . . . .
C1 C 0.35885(15) 0.7591(2) 0.6770(2) 0.0292(6) Uani 1 1 d . . . . .
C2 C 0.25266(14) 0.7014(2) 0.6846(2) 0.0290(6) Uani 1 1 d . . . . .
C3 C 0.25166(14) 0.7930(2) 0.6406(2) 0.0290(6) Uani 1 1 d . . . . .
C4 C 0.19242(15) 0.8349(2) 0.6106(2) 0.0324(7) Uani 1 1 d . . . . .
H4 H 0.191618 0.896994 0.580168 0.039 Uiso 1 1 calc R U . . .
C5 C 0.13459(16) 0.7815(3) 0.6272(3) 0.0352(7) Uani 1 1 d . . . . .
H5 H 0.093204 0.808231 0.608509 0.042 Uiso 1 1 calc R U . . .
C6 C 0.13553(15) 0.6894(3) 0.6708(2) 0.0344(7) Uani 1 1 d . . . . .
H6 H 0.094907 0.655119 0.680859 0.041 Uiso 1 1 calc R U . . .
C7 C 0.19475(14) 0.6472(2) 0.6996(2) 0.0320(6) Uani 1 1 d . . . . .
H7 H 0.195678 0.584149 0.728240 0.038 Uiso 1 1 calc R U . . .
C11 C 0.56221(17) 0.7974(2) 0.8180(2) 0.0301(6) Uani 1 1 d . . . . .
H11A H 0.544376 0.766260 0.872382 0.036 Uiso 1 1 calc R U . . .
H11B H 0.601943 0.836700 0.834660 0.036 Uiso 1 1 calc R U . . .
C12 C 0.58274(15) 0.7162(2) 0.7547(2) 0.0266(6) Uani 1 1 d . . . . .
C13 C 0.64802(15) 0.6856(2) 0.7478(2) 0.0307(6) Uani 1 1 d . . . . .
H13 H 0.681207 0.713231 0.785076 0.037 Uiso 1 1 calc R U . . .
C14 C 0.66442(14) 0.6139(2) 0.6856(3) 0.0333(6) Uani 1 1 d . . . . .
H14 H 0.709166 0.592387 0.679507 0.040 Uiso 1 1 calc R U . . .
C15 C 0.61546(15) 0.5741(2) 0.6326(2) 0.0299(6) Uani 1 1 d . . . . .
H15 H 0.625914 0.524599 0.589862 0.036 Uiso 1 1 calc R U . . .
C16 C 0.55047(14) 0.6075(2) 0.6429(2) 0.0247(5) Uani 1 1 d . . . . .
C17 C 0.49702(14) 0.5715(2) 0.5804(2) 0.0267(6) Uani 1 1 d . . . . .
H17A H 0.496382 0.497621 0.579850 0.032 Uiso 1 1 calc R U . . .
H17B H 0.453129 0.595089 0.601319 0.032 Uiso 1 1 calc R U . . .
C21 C 0.54484(18) 0.9379(3) 0.7203(2) 0.0364(7) Uani 1 1 d . . . . .
H21A H 0.584472 0.965803 0.750247 0.044 Uiso 1 1 calc R U . . .
H21B H 0.514164 0.993899 0.707545 0.044 Uiso 1 1 calc R U . . .
C22 C 0.56573(19) 0.8906(2) 0.6352(2) 0.0336(7) Uani 1 1 d . . . . .
C23 C 0.6298(2) 0.8991(3) 0.6013(3) 0.0430(9) Uani 1 1 d . . . . .
H23 H 0.662142 0.938708 0.630799 0.052 Uiso 1 1 calc R U . . .
C24 C 0.6459(2) 0.8492(4) 0.5241(3) 0.0493(10) Uani 1 1 d . . . . .
H24 H 0.689386 0.854599 0.500015 0.059 Uiso 1 1 calc R U . . .
C25 C 0.59886(19) 0.7920(3) 0.4827(2) 0.0381(7) Uani 1 1 d . . . . .
H25 H 0.608775 0.758498 0.428979 0.046 Uiso 1 1 calc R U . . .
C26 C 0.53612(16) 0.7840(2) 0.5211(2) 0.0276(6) Uani 1 1 d . . . . .
C27 C 0.48579(15) 0.7125(2) 0.4825(2) 0.0288(6) Uani 1 1 d . . . . .
H27A H 0.442911 0.720196 0.513811 0.035 Uiso 1 1 calc R U . . .
H27B H 0.478480 0.728807 0.419425 0.035 Uiso 1 1 calc R U . . .
C31 C 0.47222(18) 0.9176(3) 0.8530(2) 0.0362(7) Uani 1 1 d . . . . .
C32 C 0.5170(2) 0.9791(3) 0.9141(3) 0.0458(9) Uani 1 1 d . . . . .
H32A H 0.553242 0.937038 0.936114 0.069 Uiso 1 1 calc R U . . .
H32B H 0.490852 1.004071 0.964080 0.069 Uiso 1 1 calc R U . . .
H32C H 0.535583 1.035688 0.881272 0.069 Uiso 1 1 calc R U . . .
C33 C 0.4358(2) 0.8384(3) 0.9070(3) 0.0464(9) Uani 1 1 d . . . . .
H33A H 0.415393 0.789737 0.866990 0.070 Uiso 1 1 calc R U . . .
H33B H 0.401184 0.870379 0.942675 0.070 Uiso 1 1 calc R U . . .
H33C H 0.467440 0.804371 0.945864 0.070 Uiso 1 1 calc R U . . .
C34 C 0.4189(2) 0.9847(4) 0.8125(3) 0.0557(12) Uani 1 1 d . . . . .
H34A H 0.440074 1.041611 0.783187 0.084 Uiso 1 1 calc R U . . .
H34B H 0.389221 1.008930 0.859148 0.084 Uiso 1 1 calc R U . . .
H34C H 0.393126 0.946461 0.769187 0.084 Uiso 1 1 calc R U . . .
C41 C 0.48526(15) 0.5405(2) 0.4184(2) 0.0293(6) Uani 1 1 d . . . . .
C42 C 0.50827(17) 0.5817(3) 0.3287(2) 0.0365(7) Uani 1 1 d . . . . .
H42A H 0.483828 0.643104 0.315215 0.055 Uiso 1 1 calc R U . . .
H42B H 0.499682 0.531995 0.282512 0.055 Uiso 1 1 calc R U . . .
H42C H 0.555984 0.596132 0.331047 0.055 Uiso 1 1 calc R U . . .
C43 C 0.40974(17) 0.5278(3) 0.4182(3) 0.0454(9) Uani 1 1 d . . . . .
H43A H 0.395318 0.501411 0.475484 0.068 Uiso 1 1 calc R U . . .
H43B H 0.396935 0.481167 0.371329 0.068 Uiso 1 1 calc R U . . .
H43C H 0.388579 0.592626 0.407788 0.068 Uiso 1 1 calc R U . . .
C44 C 0.51911(18) 0.4387(2) 0.4297(2) 0.0357(7) Uani 1 1 d . . . . .
H44A H 0.566505 0.448563 0.441775 0.054 Uiso 1 1 calc R U . . .
H44B H 0.513851 0.399607 0.375434 0.054 Uiso 1 1 calc R U . . .
H44C H 0.498591 0.402911 0.479134 0.054 Uiso 1 1 calc R U . . .
C51 C 0.34415(15) 0.5900(2) 0.7431(2) 0.0317(6) Uani 1 1 d . . . . .
H51A H 0.392515 0.596792 0.753473 0.038 Uiso 1 1 calc R U . . .
H51B H 0.337635 0.535354 0.699839 0.038 Uiso 1 1 calc R U . . .
C52 C 0.31094(14) 0.5615(2) 0.8286(2) 0.0287(6) Uani 1 1 d . . . . .
C53 C 0.29840(15) 0.4614(2) 0.8467(2) 0.0341(7) Uani 1 1 d . . . . .
H53 H 0.309480 0.411794 0.804302 0.041 Uiso 1 1 calc R U . . .
C54 C 0.26964(16) 0.4335(3) 0.9268(3) 0.0404(8) Uani 1 1 d . . . . .
H54 H 0.261666 0.364932 0.938918 0.049 Uiso 1 1 calc R U . . .
C55 C 0.25266(16) 0.5051(3) 0.9886(3) 0.0382(7) Uani 1 1 d . . . . .
H55 H 0.232657 0.485991 1.042925 0.046 Uiso 1 1 calc R U . . .
C56 C 0.26512(17) 0.6052(3) 0.9707(2) 0.0372(7) Uani 1 1 d . . . . .
H56 H 0.253815 0.654751 1.013059 0.045 Uiso 1 1 calc R U . . .
C57 C 0.29390(16) 0.6329(2) 0.8915(2) 0.0326(6) Uani 1 1 d . . . . .
H57 H 0.302152 0.701505 0.879869 0.039 Uiso 1 1 calc R U . . .
C61 C 0.33842(15) 0.9203(2) 0.5983(2) 0.0316(6) Uani 1 1 d . . . . .
H61A H 0.387385 0.925376 0.602866 0.038 Uiso 1 1 calc R U . . .
H61B H 0.318981 0.975977 0.632668 0.038 Uiso 1 1 calc R U . . .
C62 C 0.31849(14) 0.9317(2) 0.5023(2) 0.0295(6) Uani 1 1 d . . . . .
C63 C 0.29866(14) 1.0255(2) 0.4717(2) 0.0300(6) Uani 1 1 d . . . . .
H63 H 0.297586 1.080589 0.511247 0.036 Uiso 1 1 calc R U . . .
C64 C 0.28050(15) 1.0390(3) 0.3839(2) 0.0333(6) Uani 1 1 d . . . . .
H64 H 0.265935 1.102542 0.363883 0.040 Uiso 1 1 calc R U . . .
C65 C 0.28375(17) 0.9589(3) 0.3257(2) 0.0373(7) Uani 1 1 d . . . . .
H65 H 0.271467 0.967720 0.265573 0.045 Uiso 1 1 calc R U . . .
C66 C 0.30487(18) 0.8666(3) 0.3551(2) 0.0392(8) Uani 1 1 d . . . . .
H66 H 0.307889 0.812461 0.314835 0.047 Uiso 1 1 calc R U . . .
C67 C 0.32178(16) 0.8523(3) 0.4435(2) 0.0340(7) Uani 1 1 d . . . . .
H67 H 0.335520 0.788287 0.463517 0.041 Uiso 1 1 calc R U . . .
S1 S 0.33967(8) 0.26614(12) 0.60397(12) 0.0383(5) Uani 0.550(3) 1 d D U P A 1
F11 F 0.4687(5) 0.2861(9) 0.6152(8) 0.058(3) Uani 0.550(3) 1 d D U P A 1
F12 F 0.4315(8) 0.1313(8) 0.6182(11) 0.054(3) Uani 0.550(3) 1 d D U P A 1
F13 F 0.4232(3) 0.2277(3) 0.7326(3) 0.0522(12) Uani 0.550(3) 1 d D U P A 1
O11 O 0.3353(5) 0.3685(6) 0.6339(7) 0.049(2) Uani 0.550(3) 1 d D U P A 1
O12 O 0.2948(5) 0.1973(8) 0.6466(11) 0.058(3) Uani 0.550(3) 1 d D U P A 1
O13 O 0.3457(3) 0.2569(4) 0.5112(4) 0.0529(14) Uani 0.550(3) 1 d D U P A 1
C01 C 0.4200(4) 0.2270(7) 0.6446(7) 0.0400(18) Uani 0.550(3) 1 d D U P A 1
S2 S 0.33663(8) 0.24596(13) 0.67814(12) 0.0296(5) Uani 0.450(3) 1 d D U P A 2
F21 F 0.4596(6) 0.2937(12) 0.6374(9) 0.055(3) Uani 0.450(3) 1 d D U P A 2
F22 F 0.4006(3) 0.2443(4) 0.5267(3) 0.0454(12) Uani 0.450(3) 1 d D U P A 2
F23 F 0.4395(8) 0.1382(10) 0.6211(12) 0.049(3) Uani 0.450(3) 1 d D U P A 2
O21 O 0.3591(3) 0.2311(4) 0.7672(4) 0.0402(13) Uani 0.450(3) 1 d D U P A 2
O22 O 0.2934(6) 0.1687(8) 0.6440(11) 0.042(2) Uani 0.450(3) 1 d D U P A 2
O23 O 0.3207(6) 0.3468(7) 0.6574(7) 0.040(2) Uani 0.450(3) 1 d D U P A 2
C02 C 0.4119(5) 0.2279(8) 0.6141(7) 0.036(2) Uani 0.450(3) 1 d D U P A 2

loop_
_atom_site_aniso_label
_atom_site_aniso_U_11
_atom_site_aniso_U_22
_atom_site_aniso_U_33
_atom_site_aniso_U_23
_atom_site_aniso_U_13
_atom_site_aniso_U_12
Cu1 0.0203(2) 0.0305(2) 0.0354(2) -0.0105(2) -0.00508(18) 0.00166(14)
N1 0.0188(10) 0.0217(11) 0.0286(12) 0.0015(9) -0.0005(9) -0.0014(8)
N2 0.0326(13) 0.0203(11) 0.0281(12) 0.0040(9) -0.0105(10) -0.0021(9)
N3 0.0302(12) 0.0248(12) 0.0315(13) -0.0036(10) -0.0124(10) -0.0013(10)
N4 0.0200(10) 0.0251(12) 0.0286(12) -0.0031(9) 0.0002(9) -0.0008(9)
N5 0.0193(10) 0.0272(12) 0.0378(14) -0.0111(10) -0.0062(9) 0.0040(8)
N6 0.0223(11) 0.0270(12) 0.0404(14) -0.0110(11) -0.0082(10) 0.0003(9)
C1 0.0254(13) 0.0293(14) 0.0330(17) -0.0116(12) -0.0050(11) 0.0048(11)
C2 0.0205(12) 0.0286(13) 0.0378(15) -0.0144(14) -0.0080(12) 0.0051(10)
C3 0.0205(13) 0.0274(14) 0.0392(16) -0.0146(13) -0.0088(12) 0.0027(11)
C4 0.0245(14) 0.0301(15) 0.0427(17) -0.0093(13) -0.0099(12) 0.0068(11)
C5 0.0219(13) 0.0413(18) 0.0425(18) -0.0094(14) -0.0089(13) 0.0066(12)
C6 0.0226(13) 0.0404(17) 0.0402(18) -0.0102(13) -0.0032(11) -0.0022(12)
C7 0.0248(13) 0.0338(15) 0.0373(16) -0.0133(13) -0.0047(12) 0.0012(11)
C11 0.0322(15) 0.0249(14) 0.0331(16) -0.0005(12) -0.0116(12) -0.0001(12)
C12 0.0264(14) 0.0247(14) 0.0287(14) 0.0045(11) -0.0052(11) -0.0024(11)
C13 0.0254(14) 0.0335(16) 0.0332(15) 0.0062(12) -0.0076(11) -0.0029(12)
C14 0.0256(13) 0.0357(15) 0.0386(15) 0.0084(15) 0.0035(13) 0.0064(11)
C15 0.0295(14) 0.0289(14) 0.0314(14) 0.0045(12) 0.0029(12) 0.0044(11)
C16 0.0260(14) 0.0210(13) 0.0271(14) 0.0040(11) 0.0030(10) -0.0009(10)
C17 0.0221(12) 0.0254(14) 0.0325(15) -0.0033(11) 0.0057(11) -0.0044(10)
C21 0.0463(19) 0.0239(15) 0.0391(17) 0.0005(12) -0.0119(13) -0.0097(13)
C22 0.0502(18) 0.0198(13) 0.0307(15) 0.0050(12) -0.0124(14) -0.0131(13)
C23 0.051(2) 0.0380(18) 0.0404(18) 0.0113(15) -0.0099(15) -0.0263(16)
C24 0.047(2) 0.063(3) 0.0380(18) 0.0102(17) 0.0048(15) -0.0295(19)
C25 0.0434(19) 0.0373(17) 0.0334(16) 0.0053(14) 0.0024(13) -0.0144(15)
C26 0.0350(15) 0.0225(13) 0.0254(14) 0.0038(11) -0.0057(12) -0.0019(11)
C27 0.0276(14) 0.0280(14) 0.0309(15) -0.0045(11) -0.0044(11) 0.0037(11)
C31 0.0417(17) 0.0305(16) 0.0364(17) -0.0097(13) -0.0117(14) 0.0060(14)
C32 0.055(2) 0.0386(19) 0.0437(19) -0.0181(16) -0.0149(16) -0.0004(16)
C33 0.0419(19) 0.049(2) 0.049(2) -0.0166(17) 0.0029(16) -0.0002(16)
C34 0.064(3) 0.054(2) 0.050(2) -0.0185(19) -0.023(2) 0.030(2)
C41 0.0221(13) 0.0326(15) 0.0331(14) -0.0115(12) 0.0014(11) -0.0035(11)
C42 0.0347(16) 0.0418(18) 0.0330(16) -0.0071(14) -0.0002(13) 0.0030(13)
C43 0.0247(15) 0.060(2) 0.051(2) -0.0250(18) 0.0025(14) -0.0116(15)
C44 0.0463(18) 0.0277(15) 0.0332(16) -0.0092(12) 0.0104(14) 0.0003(13)
C51 0.0235(13) 0.0266(15) 0.0449(18) -0.0103(13) -0.0043(12) 0.0068(11)
C52 0.0185(12) 0.0267(14) 0.0410(16) -0.0086(12) -0.0090(11) 0.0035(10)
C53 0.0224(13) 0.0276(15) 0.0524(19) -0.0098(14) -0.0087(12) 0.0028(11)
C54 0.0231(14) 0.0347(17) 0.064(2) 0.0002(16) -0.0065(14) 0.0002(12)
C55 0.0216(13) 0.0452(19) 0.0477(19) 0.0007(15) -0.0068(12) 0.0048(13)
C56 0.0292(15) 0.0423(18) 0.0400(17) -0.0085(14) -0.0081(12) 0.0051(13)
C57 0.0275(14) 0.0275(14) 0.0429(17) -0.0097(13) -0.0090(12) 0.0031(11)
C61 0.0276(14) 0.0246(14) 0.0427(17) -0.0112(12) -0.0098(12) -0.0001(11)
C62 0.0169(12) 0.0280(15) 0.0435(17) -0.0102(12) -0.0001(11) -0.0007(10)
C63 0.0213(13) 0.0291(15) 0.0397(16) -0.0105(13) 0.0011(11) -0.0015(11)
C64 0.0258(13) 0.0365(17) 0.0375(16) -0.0034(14) 0.0060(12) -0.0044(12)
C65 0.0325(16) 0.0449(19) 0.0346(16) -0.0083(14) 0.0069(12) -0.0096(14)
C66 0.0354(17) 0.0401(18) 0.0420(18) -0.0177(15) 0.0069(13) -0.0041(13)
C67 0.0266(14) 0.0291(15) 0.0464(18) -0.0152(13) -0.0018(12) 0.0000(12)
S1 0.0333(8) 0.0350(8) 0.0465(10) -0.0148(6) -0.0107(6) 0.0087(6)
F11 0.034(3) 0.061(4) 0.079(7) 0.017(4) 0.009(3) -0.006(3)
F12 0.067(6) 0.036(3) 0.061(6) -0.008(3) -0.012(4) 0.020(3)
F13 0.068(3) 0.046(2) 0.042(2) 0.0049(17) -0.018(2) -0.008(2)
O11 0.055(5) 0.037(4) 0.056(6) -0.017(3) -0.014(4) 0.018(3)
O12 0.033(3) 0.051(6) 0.089(5) -0.032(5) 0.006(3) -0.014(4)
O13 0.081(4) 0.034(2) 0.044(3) -0.007(2) -0.026(3) 0.012(2)
C01 0.037(4) 0.037(3) 0.046(4) 0.002(3) 0.002(3) 0.002(3)
S2 0.0286(8) 0.0302(8) 0.0300(10) -0.0078(7) 0.0015(6) 0.0018(6)
F21 0.038(5) 0.078(5) 0.051(5) -0.010(4) 0.005(3) -0.021(4)
F22 0.053(3) 0.053(3) 0.030(2) -0.001(2) 0.003(2) 0.003(2)
F23 0.042(4) 0.055(6) 0.050(7) 0.013(5) 0.024(5) 0.024(4)
O21 0.054(4) 0.039(3) 0.028(3) -0.001(2) 0.000(2) 0.005(2)
O22 0.040(4) 0.034(5) 0.052(4) -0.023(4) 0.008(3) -0.006(3)
O23 0.049(5) 0.038(4) 0.034(4) -0.005(3) -0.002(3) 0.016(3)
C02 0.033(4) 0.036(4) 0.037(4) 0.002(4) 0.005(3) 0.001(3)

loop_
_atom_type_symbol
_atom_type_description
_atom_type_scat_dispersion_real
_atom_type_scat_dispersion_imag
_atom_type_scat_source
C C 0.0181 0.0091 'International Tables Vol C Tables 4.2.6.8 and 6.1.1.4'
H H 0.0000 0.0000 'International Tables Vol C Tables 4.2.6.8 and 6.1.1.4'
N N 0.0311 0.0180 'International Tables Vol C Tables 4.2.6.8 and 6.1.1.4'
O O 0.0492 0.0322 'International Tables Vol C Tables 4.2.6.8 and 6.1.1.4'
F F 0.0727 0.0534 'International Tables Vol C Tables 4.2.6.8 and 6.1.1.4'
S S 0.3331 0.5567 'International Tables Vol C Tables 4.2.6.8 and 6.1.1.4'
Cu Cu -1.9646 0.5888 'International Tables Vol C Tables 4.2.6.8 and 6.1.1.4'

loop_
_geom_angle_atom_site_label_1
_geom_angle_atom_site_label_2
_geom_angle_atom_site_label_3
_geom_angle
_geom_angle_site_symmetry_1
_geom_angle_site_symmetry_3
_geom_angle_publ_flag
C1 Cu1 N1 136.11(12) . . ?
C1 Cu1 N2 125.51(13) . . ?
N1 Cu1 N2 78.99(9) . . ?
C1 Cu1 N3 131.29(12) . . ?
N1 Cu1 N3 82.56(10) . . ?
N2 Cu1 N3 82.59(10) . . ?
C16 N1 C12 118.9(2) . . ?
C16 N1 Cu1 123.3(2) . . ?
C12 N1 Cu1 111.63(19) . . ?
C26 N2 C22 119.8(3) . . ?
C26 N2 Cu1 122.0(2) . . ?
C22 N2 Cu1 108.7(2) . . ?
C11 N3 C21 108.6(3) . . ?
C11 N3 C31 111.6(2) . . ?
C21 N3 C31 112.5(3) . . ?
C11 N3 Cu1 104.93(18) . . ?
C21 N3 Cu1 103.30(18) . . ?
C31 N3 Cu1 115.3(2) . . ?
C17 N4 C27 110.1(2) . . ?
C17 N4 C41 114.7(2) . . ?
C27 N4 C41 114.7(2) . . ?
C1 N5 C2 111.0(3) . . ?
C1 N5 C51 124.0(2) . . ?
C2 N5 C51 124.7(3) . . ?
C1 N6 C3 111.5(3) . . ?
C1 N6 C61 124.1(3) . . ?
C3 N6 C61 124.4(3) . . ?
N6 C1 N5 105.2(2) . . ?
N6 C1 Cu1 126.6(2) . . ?
N5 C1 Cu1 128.2(2) . . ?
C7 C2 C3 121.6(3) . . ?
C7 C2 N5 132.3(3) . . ?
C3 C2 N5 106.0(3) . . ?
N6 C3 C4 132.4(3) . . ?
N6 C3 C2 106.2(3) . . ?
C4 C3 C2 121.5(3) . . ?
C5 C4 C3 116.7(3) . . ?
C5 C4 H4 121.7 . . ?
C3 C4 H4 121.7 . . ?
C4 C5 C6 121.9(3) . . ?
C4 C5 H5 119.0 . . ?
C6 C5 H5 119.0 . . ?
C7 C6 C5 121.2(3) . . ?
C7 C6 H6 119.4 . . ?
C5 C6 H6 119.4 . . ?
C6 C7 C2 117.1(3) . . ?
C6 C7 H7 121.5 . . ?
C2 C7 H7 121.5 . . ?
N3 C11 C12 113.2(3) . . ?
N3 C11 H11A 108.9 . . ?
C12 C11 H11A 108.9 . . ?
N3 C11 H11B 108.9 . . ?
C12 C11 H11B 108.9 . . ?
H11A C11 H11B 107.7 . . ?
N1 C12 C13 121.7(3) . . ?
N1 C12 C11 116.7(3) . . ?
C13 C12 C11 121.6(3) . . ?
C12 C13 C14 119.0(3) . . ?
C12 C13 H13 120.5 . . ?
C14 C13 H13 120.5 . . ?
C15 C14 C13 119.6(3) . . ?
C15 C14 H14 120.2 . . ?
C13 C14 H14 120.2 . . ?
C14 C15 C16 118.8(3) . . ?
C14 C15 H15 120.6 . . ?
C16 C15 H15 120.6 . . ?
N1 C16 C15 121.9(3) . . ?
N1 C16 C17 118.2(2) . . ?
C15 C16 C17 119.8(3) . . ?
N4 C17 C16 111.0(2) . . ?
N4 C17 H17A 109.4 . . ?
C16 C17 H17A 109.4 . . ?
N4 C17 H17B 109.4 . . ?
C16 C17 H17B 109.4 . . ?
H17A C17 H17B 108.0 . . ?
N3 C21 C22 112.5(3) . . ?
N3 C21 H21A 109.1 . . ?
C22 C21 H21A 109.1 . . ?
N3 C21 H21B 109.1 . . ?
C22 C21 H21B 109.1 . . ?
H21A C21 H21B 107.8 . . ?
N2 C22 C23 120.5(3) . . ?
N2 C22 C21 116.6(3) . . ?
C23 C22 C21 122.9(3) . . ?
C24 C23 C22 119.2(3) . . ?
C24 C23 H23 120.4 . . ?
C22 C23 H23 120.4 . . ?
C25 C24 C23 119.6(4) . . ?
C25 C24 H24 120.2 . . ?
C23 C24 H24 120.2 . . ?
C24 C25 C26 118.6(4) . . ?
C24 C25 H25 120.7 . . ?
C26 C25 H25 120.7 . . ?
N2 C26 C25 122.2(3) . . ?
N2 C26 C27 118.1(3) . . ?
C25 C26 C27 119.6(3) . . ?
N4 C27 C26 110.9(2) . . ?
N4 C27 H27A 109.5 . . ?
C26 C27 H27A 109.5 . . ?
N4 C27 H27B 109.5 . . ?
C26 C27 H27B 109.5 . . ?
H27A C27 H27B 108.0 . . ?
N3 C31 C33 108.5(3) . . ?
N3 C31 C34 110.1(3) . . ?
C33 C31 C34 106.6(4) . . ?
N3 C31 C32 112.1(3) . . ?
C33 C31 C32 109.4(3) . . ?
C34 C31 C32 109.9(3) . . ?
C31 C32 H32A 109.5 . . ?
C31 C32 H32B 109.5 . . ?
H32A C32 H32B 109.5 . . ?
C31 C32 H32C 109.5 . . ?
H32A C32 H32C 109.5 . . ?
H32B C32 H32C 109.5 . . ?
C31 C33 H33A 109.5 . . ?
C31 C33 H33B 109.5 . . ?
H33A C33 H33B 109.5 . . ?
C31 C33 H33C 109.5 . . ?
H33A C33 H33C 109.5 . . ?
H33B C33 H33C 109.5 . . ?
C31 C34 H34A 109.5 . . ?
C31 C34 H34B 109.5 . . ?
H34A C34 H34B 109.5 . . ?
C31 C34 H34C 109.5 . . ?
H34A C34 H34C 109.5 . . ?
H34B C34 H34C 109.5 . . ?
N4 C41 C43 112.5(2) . . ?
N4 C41 C44 108.7(3) . . ?
C43 C41 C44 110.0(3) . . ?
N4 C41 C42 109.2(2) . . ?
C43 C41 C42 109.8(3) . . ?
C44 C41 C42 106.5(3) . . ?
C41 C42 H42A 109.5 . . ?
C41 C42 H42B 109.5 . . ?
H42A C42 H42B 109.5 . . ?
C41 C42 H42C 109.5 . . ?
H42A C42 H42C 109.5 . . ?
H42B C42 H42C 109.5 . . ?
C41 C43 H43A 109.5 . . ?
C41 C43 H43B 109.5 . . ?
H43A C43 H43B 109.5 . . ?
C41 C43 H43C 109.5 . . ?
H43A C43 H43C 109.5 . . ?
H43B C43 H43C 109.5 . . ?
C41 C44 H44A 109.5 . . ?
C41 C44 H44B 109.5 . . ?
H44A C44 H44B 109.5 . . ?
C41 C44 H44C 109.5 . . ?
H44A C44 H44C 109.5 . . ?
H44B C44 H44C 109.5 . . ?
N5 C51 C52 113.7(2) . . ?
N5 C51 H51A 108.8 . . ?
C52 C51 H51A 108.8 . . ?
N5 C51 H51B 108.8 . . ?
C52 C51 H51B 108.8 . . ?
H51A C51 H51B 107.7 . . ?
C53 C52 C57 118.8(3) . . ?
C53 C52 C51 119.6(3) . . ?
C57 C52 C51 121.6(3) . . ?
C52 C53 C54 120.3(3) . . ?
C52 C53 H53 119.8 . . ?
C54 C53 H53 119.8 . . ?
C55 C54 C53 120.4(3) . . ?
C55 C54 H54 119.8 . . ?
C53 C54 H54 119.8 . . ?
C54 C55 C56 119.4(4) . . ?
C54 C55 H55 120.3 . . ?
C56 C55 H55 120.3 . . ?
C57 C56 C55 120.2(3) . . ?
C57 C56 H56 119.9 . . ?
C55 C56 H56 119.9 . . ?
C56 C57 C52 120.8(3) . . ?
C56 C57 H57 119.6 . . ?
C52 C57 H57 119.6 . . ?
N6 C61 C62 113.3(2) . . ?
N6 C61 H61A 108.9 . . ?
C62 C61 H61A 108.9 . . ?
N6 C61 H61B 108.9 . . ?
C62 C61 H61B 108.9 . . ?
H61A C61 H61B 107.7 . . ?
C67 C62 C63 119.3(3) . . ?
C67 C62 C61 121.7(3) . . ?
C63 C62 C61 119.0(3) . . ?
C64 C63 C62 120.6(3) . . ?
C64 C63 H63 119.7 . . ?
C62 C63 H63 119.7 . . ?
C65 C64 C63 119.6(3) . . ?
C65 C64 H64 120.2 . . ?
C63 C64 H64 120.2 . . ?
C66 C65 C64 120.0(3) . . ?
C66 C65 H65 120.0 . . ?
C64 C65 H65 120.0 . . ?
C65 C66 C67 120.6(3) . . ?
C65 C66 H66 119.7 . . ?
C67 C66 H66 119.7 . . ?
C62 C67 C66 119.9(3) . . ?
C62 C67 H67 120.1 . . ?
C66 C67 H67 120.1 . . ?
O13 S1 O12 116.2(7) . . ?
O13 S1 O11 113.6(5) . . ?
O12 S1 O11 115.3(6) . . ?
O13 S1 C01 103.6(4) . . ?
O12 S1 C01 102.8(7) . . ?
O11 S1 C01 102.8(5) . . ?
F13 C01 F11 107.1(9) . . ?
F13 C01 F12 107.0(9) . . ?
F11 C01 F12 109.5(10) . . ?
F13 C01 S1 112.4(6) . . ?
F11 C01 S1 111.8(7) . . ?
F12 C01 S1 108.9(9) . . ?
O23 S2 O21 114.2(6) . . ?
O23 S2 O22 117.7(8) . . ?
O21 S2 O22 115.2(7) . . ?
O23 S2 C02 101.4(6) . . ?
O21 S2 C02 102.7(5) . . ?
O22 S2 C02 102.4(6) . . ?
F23 C02 F21 105.8(12) . . ?
F23 C02 F22 107.1(10) . . ?
F21 C02 F22 105.6(9) . . ?
F23 C02 S2 115.3(8) . . ?
F21 C02 S2 111.5(7) . . ?
F22 C02 S2 111.0(7) . . ?

loop_
_geom_bond_atom_site_label_1
_geom_bond_atom_site_label_2
_geom_bond_distance
_geom_bond_site_symmetry_2
_geom_bond_publ_flag
Cu1 C1 1.901(3) . ?
Cu1 N1 2.108(2) . ?
Cu1 N2 2.163(3) . ?
Cu1 N3 2.194(2) . ?
N1 C16 1.341(4) . ?
N1 C12 1.359(4) . ?
N2 C26 1.325(4) . ?
N2 C22 1.356(4) . ?
N3 C11 1.486(4) . ?
N3 C21 1.492(4) . ?
N3 C31 1.513(4) . ?
N4 C17 1.470(4) . ?
N4 C27 1.471(4) . ?
N4 C41 1.498(4) . ?
N5 C1 1.364(4) . ?
N5 C2 1.396(4) . ?
N5 C51 1.460(4) . ?
N6 C1 1.364(4) . ?
N6 C3 1.385(4) . ?
N6 C61 1.467(4) . ?
C2 C7 1.391(4) . ?
C2 C3 1.396(5) . ?
C3 C4 1.394(4) . ?
C4 C5 1.389(5) . ?
C4 H4 0.9500 . ?
C5 C6 1.398(6) . ?
C5 H5 0.9500 . ?
C6 C7 1.389(4) . ?
C6 H6 0.9500 . ?
C7 H7 0.9500 . ?
C11 C12 1.507(5) . ?
C11 H11A 0.9900 . ?
C11 H11B 0.9900 . ?
C12 C13 1.380(4) . ?
C13 C14 1.383(5) . ?
C13 H13 0.9500 . ?
C14 C15 1.378(5) . ?
C14 H14 0.9500 . ?
C15 C16 1.391(4) . ?
C15 H15 0.9500 . ?
C16 C17 1.511(4) . ?
C17 H17A 0.9900 . ?
C17 H17B 0.9900 . ?
C21 C22 1.496(5) . ?
C21 H21A 0.9900 . ?
C21 H21B 0.9900 . ?
C22 C23 1.393(6) . ?
C23 C24 1.385(6) . ?
C23 H23 0.9500 . ?
C24 C25 1.370(5) . ?
C24 H24 0.9500 . ?
C25 C26 1.394(5) . ?
C25 H25 0.9500 . ?
C26 C27 1.511(4) . ?
C27 H27A 0.9900 . ?
C27 H27B 0.9900 . ?
C31 C33 1.526(6) . ?
C31 C34 1.528(5) . ?
C31 C32 1.532(5) . ?
C32 H32A 0.9800 . ?
C32 H32B 0.9800 . ?
C32 H32C 0.9800 . ?
C33 H33A 0.9800 . ?
C33 H33B 0.9800 . ?
C33 H33C 0.9800 . ?
C34 H34A 0.9800 . ?
C34 H34B 0.9800 . ?
C34 H34C 0.9800 . ?
C41 C43 1.529(4) . ?
C41 C44 1.534(5) . ?
C41 C42 1.537(5) . ?
C42 H42A 0.9800 . ?
C42 H42B 0.9800 . ?
C42 H42C 0.9800 . ?
C43 H43A 0.9800 . ?
C43 H43B 0.9800 . ?
C43 H43C 0.9800 . ?
C44 H44A 0.9800 . ?
C44 H44B 0.9800 . ?
C44 H44C 0.9800 . ?
C51 C52 1.506(5) . ?
C51 H51A 0.9900 . ?
C51 H51B 0.9900 . ?
C52 C53 1.392(5) . ?
C52 C57 1.393(4) . ?
C53 C54 1.394(6) . ?
C53 H53 0.9500 . ?
C54 C55 1.383(6) . ?
C54 H54 0.9500 . ?
C55 C56 1.391(6) . ?
C55 H55 0.9500 . ?
C56 C57 1.382(5) . ?
C56 H56 0.9500 . ?
C57 H57 0.9500 . ?
C61 C62 1.515(5) . ?
C61 H61A 0.9900 . ?
C61 H61B 0.9900 . ?
C62 C67 1.388(4) . ?
C62 C63 1.397(5) . ?
C63 C64 1.390(5) . ?
C63 H63 0.9500 . ?
C64 C65 1.390(5) . ?
C64 H64 0.9500 . ?
C65 C66 1.381(6) . ?
C65 H65 0.9500 . ?
C66 C67 1.394(6) . ?
C66 H66 0.9500 . ?
C67 H67 0.9500 . ?
S1 O13 1.416(6) . ?
S1 O12 1.443(11) . ?
S1 O11 1.447(8) . ?
S1 C01 1.808(7) . ?
F11 C01 1.336(9) . ?
F12 C01 1.363(13) . ?
F13 C01 1.334(11) . ?
S2 O23 1.423(9) . ?
S2 O21 1.436(6) . ?
S2 O22 1.447(10) . ?
S2 C02 1.815(8) . ?
F21 C02 1.351(10) . ?
F22 C02 1.360(12) . ?
F23 C02 1.327(14) . ?

loop_
_geom_torsion_atom_site_label_1
_geom_torsion_atom_site_label_2
_geom_torsion_atom_site_label_3
_geom_torsion_atom_site_label_4
_geom_torsion
_geom_torsion_site_symmetry_1
_geom_torsion_site_symmetry_2
_geom_torsion_site_symmetry_3
_geom_torsion_site_symmetry_4
_geom_torsion_publ_flag
C3 N6 C1 N5 0.6(3) . . . . ?
C61 N6 C1 N5 179.2(3) . . . . ?
C3 N6 C1 Cu1 -178.5(2) . . . . ?
C61 N6 C1 Cu1 0.1(4) . . . . ?
C2 N5 C1 N6 -1.0(3) . . . . ?
C51 N5 C1 N6 173.3(3) . . . . ?
C2 N5 C1 Cu1 178.1(2) . . . . ?
C51 N5 C1 Cu1 -7.6(4) . . . . ?
C1 N5 C2 C7 -179.7(3) . . . . ?
C51 N5 C2 C7 6.1(5) . . . . ?
C1 N5 C2 C3 1.0(4) . . . . ?
C51 N5 C2 C3 -173.3(3) . . . . ?
C1 N6 C3 C4 179.2(3) . . . . ?
C61 N6 C3 C4 0.6(5) . . . . ?
C1 N6 C3 C2 0.0(4) . . . . ?
C61 N6 C3 C2 -178.6(3) . . . . ?
C7 C2 C3 N6 -179.9(3) . . . . ?
N5 C2 C3 N6 -0.5(3) . . . . ?
C7 C2 C3 C4 0.7(5) . . . . ?
N5 C2 C3 C4 -179.9(3) . . . . ?
N6 C3 C4 C5 -178.6(3) . . . . ?
C2 C3 C4 C5 0.6(5) . . . . ?
C3 C4 C5 C6 -1.0(5) . . . . ?
C4 C5 C6 C7 0.1(5) . . . . ?
C5 C6 C7 C2 1.2(5) . . . . ?
C3 C2 C7 C6 -1.5(5) . . . . ?
N5 C2 C7 C6 179.2(3) . . . . ?
C21 N3 C11 C12 -78.5(3) . . . . ?
C31 N3 C11 C12 157.0(3) . . . . ?
Cu1 N3 C11 C12 31.5(3) . . . . ?
C16 N1 C12 C13 -3.1(4) . . . . ?
Cu1 N1 C12 C13 -156.5(2) . . . . ?
C16 N1 C12 C11 176.0(3) . . . . ?
Cu1 N1 C12 C11 22.6(3) . . . . ?
N3 C11 C12 N1 -38.6(4) . . . . ?
N3 C11 C12 C13 140.5(3) . . . . ?
N1 C12 C13 C14 2.0(5) . . . . ?
C11 C12 C13 C14 -177.0(3) . . . . ?
C12 C13 C14 C15 -0.6(5) . . . . ?
C13 C14 C15 C16 0.3(5) . . . . ?
C12 N1 C16 C15 2.8(4) . . . . ?
Cu1 N1 C16 C15 152.9(2) . . . . ?
C12 N1 C16 C17 -173.4(3) . . . . ?
Cu1 N1 C16 C17 -23.3(4) . . . . ?
C14 C15 C16 N1 -1.4(5) . . . . ?
C14 C15 C16 C17 174.7(3) . . . . ?
C27 N4 C17 C16 -80.1(3) . . . . ?
C41 N4 C17 C16 148.7(2) . . . . ?
N1 C16 C17 N4 109.9(3) . . . . ?
C15 C16 C17 N4 -66.4(3) . . . . ?
C11 N3 C21 C22 73.3(3) . . . . ?
C31 N3 C21 C22 -162.7(3) . . . . ?
Cu1 N3 C21 C22 -37.8(3) . . . . ?
C26 N2 C22 C23 1.9(4) . . . . ?
Cu1 N2 C22 C23 149.0(3) . . . . ?
C26 N2 C22 C21 -175.2(3) . . . . ?
Cu1 N2 C22 C21 -28.1(3) . . . . ?
N3 C21 C22 N2 47.7(4) . . . . ?
N3 C21 C22 C23 -129.2(3) . . . . ?
N2 C22 C23 C24 0.2(5) . . . . ?
C21 C22 C23 C24 177.0(3) . . . . ?
C22 C23 C24 C25 -0.4(6) . . . . ?
C23 C24 C25 C26 -1.5(6) . . . . ?
C22 N2 C26 C25 -3.8(5) . . . . ?
Cu1 N2 C26 C25 -146.5(3) . . . . ?
C22 N2 C26 C27 173.1(3) . . . . ?
Cu1 N2 C26 C27 30.4(4) . . . . ?
C24 C25 C26 N2 3.6(5) . . . . ?
C24 C25 C26 C27 -173.2(3) . . . . ?
C17 N4 C27 C26 79.5(3) . . . . ?
C41 N4 C27 C26 -149.3(3) . . . . ?
N2 C26 C27 N4 -112.9(3) . . . . ?
C25 C26 C27 N4 64.1(4) . . . . ?
C11 N3 C31 C33 -61.7(3) . . . . ?
C21 N3 C31 C33 175.9(3) . . . . ?
Cu1 N3 C31 C33 57.8(3) . . . . ?
C11 N3 C31 C34 -178.1(3) . . . . ?
C21 N3 C31 C34 59.5(4) . . . . ?
Cu1 N3 C31 C34 -58.6(4) . . . . ?
C11 N3 C31 C32 59.3(4) . . . . ?
C21 N3 C31 C32 -63.1(4) . . . . ?
Cu1 N3 C31 C32 178.8(2) . . . . ?
C17 N4 C41 C43 64.9(4) . . . . ?
C27 N4 C41 C43 -64.1(4) . . . . ?
C17 N4 C41 C44 -57.2(3) . . . . ?
C27 N4 C41 C44 173.9(3) . . . . ?
C17 N4 C41 C42 -173.0(3) . . . . ?
C27 N4 C41 C42 58.1(3) . . . . ?
C1 N5 C51 C52 130.4(3) . . . . ?
C2 N5 C51 C52 -56.2(4) . . . . ?
N5 C51 C52 C53 143.2(3) . . . . ?
N5 C51 C52 C57 -38.5(4) . . . . ?
C57 C52 C53 C54 -0.4(4) . . . . ?
C51 C52 C53 C54 177.9(3) . . . . ?
C52 C53 C54 C55 0.7(5) . . . . ?
C53 C54 C55 C56 -0.6(5) . . . . ?
C54 C55 C56 C57 0.4(5) . . . . ?
C55 C56 C57 C52 -0.1(5) . . . . ?
C53 C52 C57 C56 0.1(4) . . . . ?
C51 C52 C57 C56 -178.2(3) . . . . ?
C1 N6 C61 C62 124.3(3) . . . . ?
C3 N6 C61 C62 -57.3(4) . . . . ?
N6 C61 C62 C67 -39.9(4) . . . . ?
N6 C61 C62 C63 142.5(3) . . . . ?
C67 C62 C63 C64 1.9(4) . . . . ?
C61 C62 C63 C64 179.5(3) . . . . ?
C62 C63 C64 C65 -1.7(5) . . . . ?
C63 C64 C65 C66 0.1(5) . . . . ?
C64 C65 C66 C67 1.3(5) . . . . ?
C63 C62 C67 C66 -0.5(5) . . . . ?
C61 C62 C67 C66 -178.1(3) . . . . ?
C65 C66 C67 C62 -1.1(5) . . . . ?
O13 S1 C01 F13 -178.0(6) . . . . ?
O12 S1 C01 F13 -56.5(9) . . . . ?
O11 S1 C01 F13 63.6(8) . . . . ?
O13 S1 C01 F11 61.6(9) . . . . ?
O12 S1 C01 F11 -177.0(10) . . . . ?
O11 S1 C01 F11 -56.9(10) . . . . ?
O13 S1 C01 F12 -59.6(9) . . . . ?
O12 S1 C01 F12 61.9(10) . . . . ?
O11 S1 C01 F12 -178.1(9) . . . . ?
O23 S2 C02 F23 179.3(12) . . . . ?
O21 S2 C02 F23 61.1(12) . . . . ?
O22 S2 C02 F23 -58.7(13) . . . . ?
O23 S2 C02 F21 58.7(12) . . . . ?
O21 S2 C02 F21 -59.6(11) . . . . ?
O22 S2 C02 F21 -179.3(12) . . . . ?
O23 S2 C02 F22 -58.7(9) . . . . ?
O21 S2 C02 F22 -177.0(6) . . . . ?
O22 S2 C02 F22 63.3(9) . . . . ?
